data_7040550
loop_
_publ_author_name
'Ramalakshmi, Rongala'
'Maheswari, K.'
'Sharmila, Dudekula'
'Paul, Anamika'
'Roisnel, Thierry'
'Halet, Jean-Fran\,cois'
'Ghosh, Sundargopal'

_publ_section_title
;
 Reactivity of cyclopentadienyl transition metal(ii) complexes with borate
 ligands: structural characterization of the toluene-activated molybdenum
 complex [Cp*Mo(CO)2(\h(3)-CH2C6H5)].
;
_journal_issue 41
_journal_name_full 'Dalton transactions (Cambridge, England : 2003)'
_journal_page_first 16317
_journal_page_last 16324
_journal_paper_doi 10.1039/c6dt02641a
_journal_volume 45
_journal_year 2016
_chemical_formula_sum 'C19 H22 Mo O2'
_chemical_formula_weight 378.30
_space_group_crystal_system triclinic
_space_group_IT_number 2
_space_group_name_Hall '-P 1'
_space_group_name_H-M_alt 'P -1'
_symmetry_space_group_name_Hall '-P 1'
_symmetry_space_group_name_H-M 'P -1'
_atom_sites_solution_hydrogens mixed
_audit_creation_method SHELXL-2014/7
_audit_update_record
;
2016-02-02 deposited with the CCDC.
2016-09-02 downloaded from the CCDC.
;
_cell_angle_alpha 66.836(6)
_cell_angle_beta 73.262(7)
_cell_angle_gamma 72.681(8)
_cell_formula_units_Z 2
_cell_length_a 9.1583(9)
_cell_length_b 10.0150(8)
_cell_length_c 10.7858(5)
_cell_measurement_reflns_used 6732
_cell_measurement_temperature 293(2)
_cell_measurement_theta_max 30.8
_cell_measurement_theta_min 2.8
_cell_volume 851.67(13)
_computing_cell_refinement 'APEX2/SAINT (Bruker, 2004)'
_computing_data_collection 'APEX2 (Bruker, 2004)'
_computing_data_reduction 'SAINT/XPREP (Bruker, 2004)'
_computing_molecular_graphics 'ORTEP3 (Farrugia, 1997) and Mercury (Bruno et al., 2002)'
_computing_publication_material 'SHELXL-2014 (Sheldrick, 2014)'
_computing_structure_refinement 'SHELXL-2014 (Sheldrick, 2014)'
_computing_structure_solution 'SIR92 (Altornare et al., 1993)'
_diffrn_ambient_temperature 293(2)
_diffrn_measured_fraction_theta_full 0.990
_diffrn_measured_fraction_theta_max 0.990
_diffrn_measurement_device_type 'Bruker axs kappa apex2 CCD Diffractometer'
_diffrn_measurement_method '\w and \f scan'
_diffrn_radiation_type MoK\a
_diffrn_radiation_wavelength 0.71073
_diffrn_reflns_av_R_equivalents 0.0694
_diffrn_reflns_av_unetI/netI 0.0805
_diffrn_reflns_Laue_measured_fraction_full 0.990
_diffrn_reflns_Laue_measured_fraction_max 0.990
_diffrn_reflns_limit_h_max 9
_diffrn_reflns_limit_h_min -10
_diffrn_reflns_limit_k_max 11
_diffrn_reflns_limit_k_min -11
_diffrn_reflns_limit_l_max 12
_diffrn_reflns_limit_l_min -12
_diffrn_reflns_number 5550
_diffrn_reflns_point_group_measured_fraction_full 0.990
_diffrn_reflns_point_group_measured_fraction_max 0.990
_diffrn_reflns_theta_full 25.000
_diffrn_reflns_theta_max 25.000
_diffrn_reflns_theta_min 3.977
_diffrn_source 'Sealed tube'
_exptl_absorpt_coefficient_mu 0.774
_exptl_absorpt_correction_T_max 0.892
_exptl_absorpt_correction_T_min 0.715
_exptl_absorpt_correction_type multi-scan
_exptl_absorpt_process_details 'SADABS (Bruker, 1999)'
_exptl_crystal_colour orange
_exptl_crystal_density_diffrn 1.475
_exptl_crystal_description block
_exptl_crystal_F_000 388
_exptl_crystal_size_max 0.150
_exptl_crystal_size_mid 0.100
_exptl_crystal_size_min 0.100
_refine_diff_density_max 0.636
_refine_diff_density_min -0.976
_refine_diff_density_rms 0.112
_refine_ls_extinction_method none
_refine_ls_goodness_of_fit_ref 1.018
_refine_ls_hydrogen_treatment mixed
_refine_ls_matrix_type full
_refine_ls_number_parameters 302
_refine_ls_number_reflns 2974
_refine_ls_number_restraints 163
_refine_ls_restrained_S_all 1.006
_refine_ls_R_factor_all 0.0526
_refine_ls_R_factor_gt 0.0437
_refine_ls_shift/su_max 0.001
_refine_ls_shift/su_mean 0.000
_refine_ls_structure_factor_coef Fsqd
_refine_ls_weighting_details 'w=1/[\s^2^(Fo^2^)+(0.0542P)^2^] where P=(Fo^2^+2Fc^2^)/3'
_refine_ls_weighting_scheme calc
_refine_ls_wR_factor_gt 0.1004
_refine_ls_wR_factor_ref 0.1095
_reflns_Friedel_coverage 0.000
_reflns_number_gt 2561
_reflns_number_total 2974
_reflns_threshold_expression 'I > 2\s(I)'
_cod_data_source_file c6dt02641a2.cif
_cod_data_source_block iitm151
_cod_depositor_comments 'Adding full bibliography for 7040550--7040553.cif.'
_cod_database_code 7040550
_shelx_shelxl_version_number 2014/7
_shelx_space_group_comment
;
The symmetry employed for this shelxl refinement is uniquely defined
by the following loop, which should always be used as a source of
symmetry information in preference to the above space-group names.
They are only intended as comments.
;
_shelx_estimated_absorpt_t_min 0.893
_shelx_estimated_absorpt_t_max 0.927

loop_
_space_group_symop_operation_xyz
'x, y, z'
'-x, -y, -z'

loop_
_atom_site_label
_atom_site_type_symbol
_atom_site_fract_x
_atom_site_fract_y
_atom_site_fract_z
_atom_site_U_iso_or_equiv
_atom_site_adp_type
_atom_site_occupancy
_atom_site_site_symmetry_order
_atom_site_calc_flag
_atom_site_refinement_flags_posn
_atom_site_refinement_flags_adp
_atom_site_refinement_flags_occupancy
_atom_site_disorder_assembly
_atom_site_disorder_group
C1 C 0.8020(8) 0.9345(5) 0.5210(5) 0.0543(14) Uani 1 1 d D . . . .
C2 C 0.7474(6) 0.8171(5) 0.5178(4) 0.0434(11) Uani 1 1 d . . . . .
C3 C 0.6014(6) 0.7934(6) 0.5987(5) 0.0505(12) Uani 1 1 d D . . . .
C4 C 0.5475(8) 0.6690(7) 0.6088(7) 0.0723(18) Uani 1 1 d . . . . .
H4 H 0.4493 0.6542 0.6602 0.087 Uiso 1 1 calc R U . . .
C5 C 0.6379(9) 0.5726(7) 0.5443(7) 0.080(2) Uani 1 1 d . . . . .
H5 H 0.6029 0.4908 0.5526 0.096 Uiso 1 1 calc R U . . .
C6 C 0.7862(8) 0.5965(6) 0.4638(6) 0.0685(16) Uani 1 1 d . . . . .
H6 H 0.8476 0.5311 0.4180 0.082 Uiso 1 1 calc R U . . .
C7 C 0.8379(7) 0.7114(5) 0.4533(5) 0.0574(14) Uani 1 1 d . . . . .
H7 H 0.9368 0.7232 0.4020 0.069 Uiso 1 1 calc R U . . .
C8 C 0.8121(5) 0.5651(5) 0.7812(4) 0.0432(11) Uani 1 1 d . . . . .
C9 C 0.9978(6) 0.7320(5) 0.6914(5) 0.0474(11) Uani 1 1 d . . . . .
C10 C 0.6078(19) 0.5969(12) 1.0767(11) 0.083(5) Uani 0.478(7) 1 d D U P A 1
H10A H 0.6981 0.5379 1.1154 0.124 Uiso 0.478(7) 1 calc R U P A 1
H10B H 0.5235 0.6178 1.1481 0.124 Uiso 0.478(7) 1 calc R U P A 1
H10C H 0.5781 0.5434 1.0342 0.124 Uiso 0.478(7) 1 calc R U P A 1
C11 C 0.645(2) 0.7414(14) 0.9698(15) 0.046(4) Uani 0.478(7) 1 d D U P A 1
C12 C 0.5392(13) 0.856(2) 0.8916(16) 0.039(3) Uani 0.478(7) 1 d D U P A 1
C13 C 0.613(2) 0.9788(14) 0.8155(13) 0.035(3) Uani 0.478(7) 1 d D U P A 1
C14 C 0.7631(19) 0.9417(18) 0.8488(14) 0.037(3) Uani 0.478(7) 1 d D U P A 1
C15 C 0.7811(18) 0.796(2) 0.9478(17) 0.039(4) Uani 0.478(7) 1 d D U P A 1
C16 C 0.3762(12) 0.8510(17) 0.8920(13) 0.077(4) Uani 0.478(7) 1 d D U P A 1
H16A H 0.3303 0.9430 0.8297 0.115 Uiso 0.478(7) 1 calc R U P A 1
H16B H 0.3797 0.7704 0.8635 0.115 Uiso 0.478(7) 1 calc R U P A 1
H16C H 0.3147 0.8368 0.9831 0.115 Uiso 0.478(7) 1 calc R U P A 1
C17 C 0.5350(18) 1.1258(12) 0.7256(11) 0.078(4) Uani 0.478(7) 1 d D U P A 1
H17A H 0.4344 1.1190 0.7212 0.118 Uiso 0.478(7) 1 calc R U P A 1
H17B H 0.5229 1.2014 0.7636 0.118 Uiso 0.478(7) 1 calc R U P A 1
H17C H 0.5979 1.1507 0.6348 0.118 Uiso 0.478(7) 1 calc R U P A 1
C18 C 0.8748(16) 1.0419(14) 0.8049(13) 0.071(4) Uani 0.478(7) 1 d D U P A 1
H18A H 0.9670 0.9877 0.8423 0.107 Uiso 0.478(7) 1 calc R U P A 1
H18B H 0.9024 1.0783 0.7064 0.107 Uiso 0.478(7) 1 calc R U P A 1
H18C H 0.8267 1.1241 0.8378 0.107 Uiso 0.478(7) 1 calc R U P A 1
C19 C 0.9145(18) 0.7161(18) 1.0238(14) 0.086(5) Uani 0.478(7) 1 d D U P A 1
H19A H 0.9916 0.7758 0.9901 0.130 Uiso 0.478(7) 1 calc R U P A 1
H19B H 0.8762 0.6993 1.1203 0.130 Uiso 0.478(7) 1 calc R U P A 1
H19C H 0.9605 0.6225 1.0094 0.130 Uiso 0.478(7) 1 calc R U P A 1
C10' C 0.4655(15) 0.6995(13) 1.0075(11) 0.075(4) Uani 0.522(7) 1 d D U P A 2
H10D H 0.3739 0.7501 0.9684 0.113 Uiso 0.522(7) 1 calc R U P A 2
H10E H 0.5051 0.6054 0.9932 0.113 Uiso 0.522(7) 1 calc R U P A 2
H10F H 0.4395 0.6838 1.1044 0.113 Uiso 0.522(7) 1 calc R U P A 2
C11' C 0.5882(17) 0.7928(17) 0.9393(14) 0.039(3) Uani 0.522(7) 1 d D U P A 2
C12' C 0.5630(15) 0.9385(17) 0.8411(13) 0.034(3) Uani 0.522(7) 1 d D U P A 2
C13' C 0.698(2) 0.9945(13) 0.8116(11) 0.043(3) Uani 0.522(7) 1 d D U P A 2
C14' C 0.8049(14) 0.883(2) 0.8901(18) 0.049(3) Uani 0.522(7) 1 d D U P A 2
C15' C 0.738(2) 0.7570(16) 0.9682(17) 0.047(4) Uani 0.522(7) 1 d D U P A 2
C16' C 0.4118(14) 1.0282(14) 0.7964(12) 0.080(4) Uani 0.522(7) 1 d D U P A 2
H16D H 0.3377 0.9655 0.8289 0.120 Uiso 0.522(7) 1 calc R U P A 2
H16E H 0.3718 1.1075 0.8339 0.120 Uiso 0.522(7) 1 calc R U P A 2
H16F H 0.4292 1.0690 0.6978 0.120 Uiso 0.522(7) 1 calc R U P A 2
C17' C 0.7201(18) 1.1494(10) 0.7229(11) 0.081(4) Uani 0.522(7) 1 d D U P A 2
H17D H 0.8228 1.1580 0.7201 0.122 Uiso 0.522(7) 1 calc R U P A 2
H17E H 0.7079 1.1690 0.6315 0.122 Uiso 0.522(7) 1 calc R U P A 2
H17F H 0.6438 1.2199 0.7608 0.122 Uiso 0.522(7) 1 calc R U P A 2
C18' C 0.9607(15) 0.897(2) 0.8987(16) 0.103(5) Uani 0.522(7) 1 d D U P A 2
H18D H 0.9817 0.9913 0.8363 0.155 Uiso 0.522(7) 1 calc R U P A 2
H18E H 0.9589 0.8884 0.9908 0.155 Uiso 0.522(7) 1 calc R U P A 2
H18F H 1.0407 0.8188 0.8744 0.155 Uiso 0.522(7) 1 calc R U P A 2
C19' C 0.8040(19) 0.6210(14) 1.0777(11) 0.093(5) Uani 0.522(7) 1 d D U P A 2
H19D H 0.9086 0.6235 1.0757 0.139 Uiso 0.522(7) 1 calc R U P A 2
H19E H 0.7408 0.6193 1.1663 0.139 Uiso 0.522(7) 1 calc R U P A 2
H19F H 0.8046 0.5335 1.0609 0.139 Uiso 0.522(7) 1 calc R U P A 2
O1 O 0.8377(5) 0.4388(4) 0.8034(4) 0.0703(11) Uani 1 1 d . . . . .
O2 O 1.1338(5) 0.7013(5) 0.6653(5) 0.0796(12) Uani 1 1 d . . . . .
Mo1 Mo 0.77384(4) 0.77970(3) 0.74168(3) 0.03339(16) Uani 1 1 d . . . . .
H3 H 0.524(5) 0.868(4) 0.624(5) 0.068(17) Uiso 1 1 d D . . . .
H1A H 0.725(5) 1.030(3) 0.518(5) 0.060(15) Uiso 1 1 d D . . . .
H1B H 0.912(3) 0.942(6) 0.475(5) 0.074(17) Uiso 1 1 d D . . . .

loop_
_atom_site_aniso_label
_atom_site_aniso_U_11
_atom_site_aniso_U_22
_atom_site_aniso_U_33
_atom_site_aniso_U_23
_atom_site_aniso_U_13
_atom_site_aniso_U_12
C1 0.081(4) 0.042(3) 0.040(2) -0.015(2) -0.006(2) -0.017(3)
C2 0.061(3) 0.039(2) 0.032(2) -0.0122(18) -0.019(2) -0.002(2)
C3 0.047(3) 0.052(3) 0.059(3) -0.022(2) -0.033(2) 0.006(3)
C4 0.059(4) 0.086(4) 0.084(4) -0.020(3) -0.036(3) -0.024(4)
C5 0.100(6) 0.062(4) 0.112(5) -0.034(4) -0.067(4) -0.015(4)
C6 0.091(5) 0.058(3) 0.079(4) -0.040(3) -0.040(3) -0.001(3)
C7 0.079(4) 0.055(3) 0.044(3) -0.026(2) -0.017(2) -0.005(3)
C8 0.039(3) 0.050(3) 0.039(2) -0.0116(19) -0.0149(19) -0.006(2)
C9 0.046(3) 0.044(2) 0.062(3) -0.021(2) -0.017(2) -0.012(2)
C10 0.115(12) 0.057(7) 0.046(6) -0.012(5) 0.011(7) -0.007(8)
C11 0.047(9) 0.035(7) 0.037(6) -0.010(5) -0.004(6) 0.011(7)
C12 0.035(7) 0.049(8) 0.038(7) -0.020(6) -0.009(5) -0.004(6)
C13 0.038(9) 0.032(6) 0.040(6) -0.020(5) -0.005(7) -0.006(6)
C14 0.044(9) 0.037(8) 0.033(7) -0.014(6) -0.016(5) 0.000(6)
C15 0.048(8) 0.039(8) 0.029(7) -0.020(6) -0.014(6) 0.010(6)
C16 0.036(7) 0.116(10) 0.087(8) -0.061(8) 0.010(6) -0.015(7)
C17 0.108(11) 0.061(7) 0.057(6) -0.034(6) -0.028(7) 0.028(7)
C18 0.078(9) 0.081(8) 0.083(8) -0.052(7) -0.011(7) -0.026(7)
C19 0.094(11) 0.101(10) 0.069(8) -0.055(7) -0.060(7) 0.050(9)
C10' 0.089(9) 0.070(7) 0.067(7) -0.039(6) 0.021(6) -0.031(7)
C11' 0.044(8) 0.033(8) 0.035(7) -0.016(5) -0.008(5) 0.005(6)
C12' 0.033(7) 0.035(7) 0.038(7) -0.016(5) -0.015(5) -0.003(5)
C13' 0.059(9) 0.040(6) 0.037(6) -0.026(5) -0.005(6) -0.007(7)
C14' 0.049(7) 0.057(9) 0.054(9) -0.039(7) -0.019(6) 0.008(7)
C15' 0.057(10) 0.050(8) 0.038(6) -0.023(5) -0.019(7) 0.001(7)
C16' 0.078(9) 0.094(8) 0.073(7) -0.052(7) -0.025(6) 0.018(7)
C17' 0.133(12) 0.049(6) 0.065(6) -0.034(5) 0.012(7) -0.033(7)
C18' 0.077(10) 0.163(14) 0.125(11) -0.101(11) -0.029(8) -0.023(9)
C19' 0.117(12) 0.089(9) 0.053(6) -0.028(6) -0.048(7) 0.042(9)
O1 0.084(3) 0.0319(18) 0.088(3) -0.0134(17) -0.027(2) -0.002(2)
O2 0.039(3) 0.076(3) 0.130(4) -0.053(3) -0.005(2) -0.006(2)
Mo1 0.0369(3) 0.0331(2) 0.0326(2) -0.01408(16) -0.01075(16) -0.00271(18)

loop_
_atom_type_symbol
_atom_type_description
_atom_type_scat_dispersion_real
_atom_type_scat_dispersion_imag
_atom_type_scat_source
C C 0.0033 0.0016 'International Tables Vol C Tables 4.2.6.8 and 6.1.1.4'
H H 0.0000 0.0000 'International Tables Vol C Tables 4.2.6.8 and 6.1.1.4'
O O 0.0106 0.0060 'International Tables Vol C Tables 4.2.6.8 and 6.1.1.4'
Mo Mo -1.6832 0.6857 'International Tables Vol C Tables 4.2.6.8 and 6.1.1.4'

loop_
_geom_angle_atom_site_label_1
_geom_angle_atom_site_label_2
_geom_angle_atom_site_label_3
_geom_angle
C2 C1 Mo1 76.1(2)
C2 C1 H1A 117(3)
Mo1 C1 H1A 108(3)
C2 C1 H1B 117(3)
Mo1 C1 H1B 114(3)
H1A C1 H1B 117(4)
C3 C2 C7 117.7(4)
C3 C2 C1 117.1(5)
C7 C2 C1 124.7(5)
C3 C2 Mo1 76.3(2)
C7 C2 Mo1 118.9(3)
C1 C2 Mo1 68.1(2)
C2 C3 C4 119.3(5)
C2 C3 Mo1 69.9(2)
C4 C3 Mo1 123.7(4)
C2 C3 H3 123(3)
C4 C3 H3 115(3)
Mo1 C3 H3 95(3)
C5 C4 C3 120.5(6)
C5 C4 H4 119.8
C3 C4 H4 119.8
C4 C5 C6 119.8(5)
C4 C5 H5 120.1
C6 C5 H5 120.1
C7 C6 C5 120.4(6)
C7 C6 H6 119.8
C5 C6 H6 119.8
C6 C7 C2 122.2(6)
C6 C7 H7 118.9
C2 C7 H7 118.9
O1 C8 Mo1 178.6(4)
O2 C9 Mo1 177.9(4)
C11 C10 H10A 109.5
C11 C10 H10B 109.5
H10A C10 H10B 109.5
C11 C10 H10C 109.5
H10A C10 H10C 109.5
H10B C10 H10C 109.5
C12 C11 C15 108.6(10)
C12 C11 C10 125.0(18)
C15 C11 C10 125.7(17)
C12 C11 Mo1 75.5(8)
C15 C11 Mo1 71.3(9)
C10 C11 Mo1 127.1(10)
C11 C12 C13 107.4(10)
C11 C12 C16 126.7(18)
C13 C12 C16 125.9(17)
C11 C12 Mo1 69.7(8)
C13 C12 Mo1 71.0(7)
C16 C12 Mo1 126.3(8)
C14 C13 C12 108.6(9)
C14 C13 C17 127.5(17)
C12 C13 C17 123.7(17)
C14 C13 Mo1 69.8(7)
C12 C13 Mo1 74.2(7)
C17 C13 Mo1 126.0(8)
C13 C14 C15 107.6(9)
C13 C14 C18 127.2(17)
C15 C14 C18 124.7(17)
C13 C14 Mo1 74.8(7)
C15 C14 Mo1 72.4(8)
C18 C14 Mo1 124.6(9)
C11 C15 C14 107.8(9)
C11 C15 C19 125.7(18)
C14 C15 C19 126.4(18)
C11 C15 Mo1 73.0(9)
C14 C15 Mo1 71.6(8)
C19 C15 Mo1 124.4(11)
C12 C16 H16A 109.5
C12 C16 H16B 109.5
H16A C16 H16B 109.5
C12 C16 H16C 109.5
H16A C16 H16C 109.5
H16B C16 H16C 109.5
C13 C17 H17A 109.5
C13 C17 H17B 109.5
H17A C17 H17B 109.5
C13 C17 H17C 109.5
H17A C17 H17C 109.5
H17B C17 H17C 109.5
C14 C18 H18A 109.5
C14 C18 H18B 109.5
H18A C18 H18B 109.5
C14 C18 H18C 109.5
H18A C18 H18C 109.5
H18B C18 H18C 109.5
C15 C19 H19A 109.5
C15 C19 H19B 109.5
H19A C19 H19B 109.5
C15 C19 H19C 109.5
H19A C19 H19C 109.5
H19B C19 H19C 109.5
C11' C10' H10D 109.5
C11' C10' H10E 109.5
H10D C10' H10E 109.5
C11' C10' H10F 109.5
H10D C10' H10F 109.5
H10E C10' H10F 109.5
C15' C11' C12' 109.3(8)
C15' C11' C10' 126.7(17)
C12' C11' C10' 123.9(16)
C15' C11' Mo1 70.9(8)
C12' C11' Mo1 74.7(6)
C10' C11' Mo1 124.3(8)
C13' C12' C11' 107.3(9)
C13' C12' C16' 125.1(16)
C11' C12' C16' 126.7(16)
C13' C12' Mo1 73.2(7)
C11' C12' Mo1 70.2(6)
C16' C12' Mo1 130.4(8)
C12' C13' C14' 107.5(10)
C12' C13' C17' 126.6(17)
C14' C13' C17' 125.6(18)
C12' C13' Mo1 72.6(7)
C14' C13' Mo1 69.9(8)
C17' C13' Mo1 126.9(7)
C15' C14' C13' 109.1(10)
C15' C14' C18' 124.4(18)
C13' C14' C18' 126.3(19)
C15' C14' Mo1 70.9(9)
C13' C14' Mo1 75.2(8)
C18' C14' Mo1 123.5(9)
C11' C15' C14' 106.8(9)
C11' C15' C19' 126.3(18)
C14' C15' C19' 126.3(18)
C11' C15' Mo1 73.9(8)
C14' C15' Mo1 73.6(8)
C19' C15' Mo1 125.0(11)
C12' C16' H16D 109.5
C12' C16' H16E 109.5
H16D C16' H16E 109.5
C12' C16' H16F 109.5
H16D C16' H16F 109.5
H16E C16' H16F 109.5
C13' C17' H17D 109.5
C13' C17' H17E 109.5
H17D C17' H17E 109.5
C13' C17' H17F 109.5
H17D C17' H17F 109.5
H17E C17' H17F 109.5
C14' C18' H18D 109.5
C14' C18' H18E 109.5
H18D C18' H18E 109.5
C14' C18' H18F 109.5
H18D C18' H18F 109.5
H18E C18' H18F 109.5
C15' C19' H19D 109.5
C15' C19' H19E 109.5
H19D C19' H19E 109.5
C15' C19' H19F 109.5
H19D C19' H19F 109.5
H19E C19' H19F 109.5
C9 Mo1 C8 78.91(18)
C9 Mo1 C1 81.3(2)
C8 Mo1 C1 119.70(18)
C9 Mo1 C15' 101.8(5)
C8 Mo1 C15' 93.8(4)
C1 Mo1 C15' 146.1(4)
C9 Mo1 C14 96.0(4)
C8 Mo1 C14 138.9(4)
C1 Mo1 C14 99.3(4)
C9 Mo1 C15 92.6(4)
C8 Mo1 C15 103.0(5)
C1 Mo1 C15 134.4(5)
C14 Mo1 C15 36.0(3)
C9 Mo1 C11' 137.0(4)
C8 Mo1 C11' 98.0(4)
C1 Mo1 C11' 132.7(5)
C15' Mo1 C11' 35.2(3)
C9 Mo1 C14' 87.5(3)
C8 Mo1 C14' 123.0(5)
C1 Mo1 C14' 112.2(5)
C15' Mo1 C14' 35.5(3)
C11' Mo1 C14' 57.9(4)
C9 Mo1 C11 121.9(5)
C8 Mo1 C11 88.3(4)
C1 Mo1 C11 148.0(4)
C14 Mo1 C11 59.7(5)
C15 Mo1 C11 35.7(4)
C9 Mo1 C2 91.48(19)
C8 Mo1 C2 88.68(16)
C1 Mo1 C2 35.75(15)
C15' Mo1 C2 166.8(5)
C14 Mo1 C2 132.4(4)
C15 Mo1 C2 168.2(4)
C11' Mo1 C2 131.5(4)
C14' Mo1 C2 147.3(5)
C11 Mo1 C2 145.1(5)
C9 Mo1 C13 128.7(5)
C8 Mo1 C13 144.0(4)
C1 Mo1 C13 90.2(3)
C14 Mo1 C13 35.5(3)
C15 Mo1 C13 58.9(5)
C11 Mo1 C13 58.4(4)
C2 Mo1 C13 110.2(3)
C9 Mo1 C12' 142.6(4)
C8 Mo1 C12' 129.8(5)
C1 Mo1 C12' 98.3(4)
C15' Mo1 C12' 58.9(4)
C11' Mo1 C12' 35.1(3)
C14' Mo1 C12' 57.7(4)
C2 Mo1 C12' 110.0(3)

loop_
_geom_bond_atom_site_label_1
_geom_bond_atom_site_label_2
_geom_bond_distance
C1 C2 1.424(6)
C1 Mo1 2.262(4)
C1 H1A 1.00(2)
C1 H1B 1.00(2)
C2 C3 1.400(7)
C2 C7 1.420(7)
C2 Mo1 2.367(4)
C3 C4 1.427(7)
C3 Mo1 2.449(4)
C3 H3 0.93(2)
C4 C5 1.350(10)
C4 H4 0.9300
C5 C6 1.417(9)
C5 H5 0.9300
C6 C7 1.323(7)
C6 H6 0.9300
C7 H7 0.9300
C8 O1 1.153(6)
C8 Mo1 1.960(5)
C9 O2 1.168(6)
C9 Mo1 1.926(5)
C10 C11 1.515(12)
C10 H10A 0.9600
C10 H10B 0.9600
C10 H10C 0.9600
C11 C12 1.419(12)
C11 C15 1.425(13)
C11 Mo1 2.333(14)
C12 C13 1.428(12)
C12 C16 1.506(12)
C12 Mo1 2.409(11)
C13 C14 1.423(13)
C13 C17 1.507(12)
C13 Mo1 2.366(12)
C14 C15 1.427(12)
C14 C18 1.495(12)
C14 Mo1 2.301(13)
C15 C19 1.511(13)
C15 Mo1 2.312(16)
C16 H16A 0.9600
C16 H16B 0.9600
C16 H16C 0.9600
C17 H17A 0.9600
C17 H17B 0.9600
C17 H17C 0.9600
C18 H18A 0.9600
C18 H18B 0.9600
C18 H18C 0.9600
C19 H19A 0.9600
C19 H19B 0.9600
C19 H19C 0.9600
C10' C11' 1.512(12)
C10' H10D 0.9600
C10' H10E 0.9600
C10' H10F 0.9600
C11' C15' 1.403(13)
C11' C12' 1.425(11)
C11' Mo1 2.335(11)
C12' C13' 1.408(12)
C12' C16' 1.504(12)
C12' Mo1 2.393(12)
C13' C14' 1.419(12)
C13' C17' 1.507(11)
C13' Mo1 2.401(11)
C14' C15' 1.413(13)
C14' C18' 1.506(13)
C14' Mo1 2.332(13)
C15' C19' 1.508(13)
C15' Mo1 2.296(17)
C16' H16D 0.9600
C16' H16E 0.9600
C16' H16F 0.9600
C17' H17D 0.9600
C17' H17E 0.9600
C17' H17F 0.9600
C18' H18D 0.9600
C18' H18E 0.9600
C18' H18F 0.9600
C19' H19D 0.9600
C19' H19E 0.9600
C19' H19F 0.9600

loop_
_geom_torsion_atom_site_label_1
_geom_torsion_atom_site_label_2
_geom_torsion_atom_site_label_3
_geom_torsion_atom_site_label_4
_geom_torsion
Mo1 C1 C2 C3 60.6(4)
Mo1 C1 C2 C7 -110.9(4)
C7 C2 C3 C4 -2.4(7)
C1 C2 C3 C4 -174.4(5)
Mo1 C2 C3 C4 -118.2(4)
C7 C2 C3 Mo1 115.8(4)
C1 C2 C3 Mo1 -56.3(4)
C2 C3 C4 C5 1.9(8)
Mo1 C3 C4 C5 -82.4(7)
C3 C4 C5 C6 -1.2(9)
C4 C5 C6 C7 1.2(9)
C5 C6 C7 C2 -1.8(8)
C3 C2 C7 C6 2.4(7)
C1 C2 C7 C6 173.8(5)
Mo1 C2 C7 C6 91.6(6)
C15 C11 C12 C13 2.8(19)
C10 C11 C12 C13 173.2(13)
Mo1 C11 C12 C13 -61.3(10)
C15 C11 C12 C16 -175.1(13)
C10 C11 C12 C16 -5(3)
Mo1 C11 C12 C16 120.8(13)
C15 C11 C12 Mo1 64.2(12)
C10 C11 C12 Mo1 -125.5(16)
C11 C12 C13 C14 -1.2(16)
C16 C12 C13 C14 176.7(12)
Mo1 C12 C13 C14 -61.7(9)
C11 C12 C13 C17 -176.4(13)
C16 C12 C13 C17 2(2)
Mo1 C12 C13 C17 123.1(12)
C11 C12 C13 Mo1 60.5(11)
C16 C12 C13 Mo1 -121.6(12)
C12 C13 C14 C15 -0.9(16)
C17 C13 C14 C15 174.1(13)
Mo1 C13 C14 C15 -65.5(10)
C12 C13 C14 C18 -173.3(13)
C17 C13 C14 C18 2(2)
Mo1 C13 C14 C18 122.1(14)
C12 C13 C14 Mo1 64.6(9)
C17 C13 C14 Mo1 -120.4(13)
C12 C11 C15 C14 -3(2)
C10 C11 C15 C14 -173.7(13)
Mo1 C11 C15 C14 63.5(11)
C12 C11 C15 C19 172.6(14)
C10 C11 C15 C19 2(3)
Mo1 C11 C15 C19 -120.5(17)
C12 C11 C15 Mo1 -66.9(12)
C10 C11 C15 Mo1 122.8(16)
C13 C14 C15 C11 2.6(18)
C18 C14 C15 C11 175.3(14)
Mo1 C14 C15 C11 -64.4(12)
C13 C14 C15 C19 -173.4(14)
C18 C14 C15 C19 -1(2)
Mo1 C14 C15 C19 119.6(16)
C13 C14 C15 Mo1 67.1(9)
C18 C14 C15 Mo1 -120.3(14)
C15' C11' C12' C13' -1.4(16)
C10' C11' C12' C13' 174.3(11)
Mo1 C11' C12' C13' -64.3(9)
C15' C11' C12' C16' -170.9(13)
C10' C11' C12' C16' 4.8(19)
Mo1 C11' C12' C16' 126.2(12)
C15' C11' C12' Mo1 62.9(10)
C10' C11' C12' Mo1 -121.4(11)
C11' C12' C13' C14' 0.8(15)
C16' C12' C13' C14' 170.5(11)
Mo1 C12' C13' C14' -61.6(10)
C11' C12' C13' C17' -174.3(10)
C16' C12' C13' C17' -5(2)
Mo1 C12' C13' C17' 123.4(12)
C11' C12' C13' Mo1 62.3(8)
C16' C12' C13' Mo1 -127.9(12)
C12' C13' C14' C15' 0.1(17)
C17' C13' C14' C15' 175.2(12)
Mo1 C13' C14' C15' -63.2(11)
C12' C13' C14' C18' -175.7(12)
C17' C13' C14' C18' -1(2)
Mo1 C13' C14' C18' 121.0(14)
C12' C13' C14' Mo1 63.3(9)
C17' C13' C14' Mo1 -121.6(12)
C12' C11' C15' C14' 1.4(17)
C10' C11' C15' C14' -174.1(12)
Mo1 C11' C15' C14' 66.8(11)
C12' C11' C15' C19' 172.7(15)
C10' C11' C15' C19' -3(2)
Mo1 C11' C15' C19' -122.0(17)
C12' C11' C15' Mo1 -65.4(9)
C10' C11' C15' Mo1 119.1(12)
C13' C14' C15' C11' -0.9(18)
C18' C14' C15' C11' 175.0(13)
Mo1 C14' C15' C11' -67.0(11)
C13' C14' C15' C19' -172.2(16)
C18' C14' C15' C19' 4(3)
Mo1 C14' C15' C19' 121.8(18)
C13' C14' C15' Mo1 66.0(10)
C18' C14' C15' Mo1 -118.0(13)
